data_7160960
loop_
_publ_author_name
'Suresh, Anisha'
'Shingole, Mahendra'
'Kaliappan, Krishna P.'

_publ_section_title
;
 Total synthesis of (<i>ent</i>)-linderolide E and
 (<i>ent</i>)-15-hydroxy- and 15-acetoxyisogermafurenolides, and
 structural revision of (<i>ent</i>)-linderolide E.
;
_journal_issue 8
_journal_name_full 'Organic &amp; biomolecular chemistry'
_journal_page_first 1678
_journal_page_last 1682
_journal_paper_doi 10.1039/d6ob00001k
_journal_volume 24
_journal_year 2026
_chemical_absolute_configuration unk
_chemical_formula_moiety 'C22 H23 Br O4'
_chemical_formula_sum 'C22 H23 Br O4'
_chemical_formula_weight 431.31
_space_group_crystal_system orthorhombic
_space_group_IT_number 19
_space_group_name_Hall 'P 2ac 2ab'
_space_group_name_H-M_alt 'P 21 21 21'
_atom_sites_solution_hydrogens geom
_audit_creation_date 2025-03-24
_audit_creation_method
;
Olex2 1.5-ac6-016
(compiled 2024.01.13 svn.r2f8d729c for Rigaku Oxford Diffraction, GUI svn.r6897)
;
_audit_update_record
;
2025-08-23 deposited with the CCDC.	2026-01-29 downloaded from the CCDC.
;
_cell_angle_alpha 90
_cell_angle_beta 90
_cell_angle_gamma 90
_cell_formula_units_Z 4
_cell_length_a 9.3798(15)
_cell_length_b 10.7769(19)
_cell_length_c 19.553(3)
_cell_measurement_reflns_used 3581
_cell_measurement_temperature 150.00
_cell_measurement_theta_max 22.26
_cell_measurement_theta_min 2.41
_cell_volume 1976.5(6)
_computing_cell_refinement 'SAINT V8.40A (Bruker, 2019)'
_computing_data_reduction 'SAINT V8.40A (Bruker, 2019)'
_computing_molecular_graphics 'Olex2 1.5-ac6-016 (Dolomanov et al., 2009)'
_computing_publication_material 'Olex2 1.5-ac6-016 (Dolomanov et al., 2009)'
_computing_structure_refinement 'SHELXL 2018/3 (Sheldrick, 2015)'
_computing_structure_solution 'SHELXT 2014/5 (Sheldrick, 2014)'
_diffrn_ambient_temperature 150.00
_diffrn_measured_fraction_theta_full 1.000
_diffrn_measured_fraction_theta_max 1.000
_diffrn_measurement_device_type 'Bruker APEX-II CCD'
_diffrn_measurement_method '\f and \w scans'
_diffrn_radiation_type MoK\a
_diffrn_radiation_wavelength 0.71073
_diffrn_reflns_av_R_equivalents 0.0747
_diffrn_reflns_av_unetI/netI 0.0725
_diffrn_reflns_Laue_measured_fraction_full 1.000
_diffrn_reflns_Laue_measured_fraction_max 1.000
_diffrn_reflns_limit_h_max 11
_diffrn_reflns_limit_h_min -11
_diffrn_reflns_limit_k_max 8
_diffrn_reflns_limit_k_min -12
_diffrn_reflns_limit_l_max 23
_diffrn_reflns_limit_l_min -22
_diffrn_reflns_number 14108
_diffrn_reflns_point_group_measured_fraction_full 0.999
_diffrn_reflns_point_group_measured_fraction_max 0.999
_diffrn_reflns_theta_full 24.999
_diffrn_reflns_theta_max 24.999
_diffrn_reflns_theta_min 2.083
_diffrn_source_current 1.4
_diffrn_source_power 0.07
_diffrn_source_voltage 50.0
_diffrn_standards_number 0
_exptl_absorpt_coefficient_mu 2.104
_exptl_absorpt_correction_T_max 0.7457
_exptl_absorpt_correction_T_min 0.4424
_exptl_absorpt_correction_type numerical
_exptl_absorpt_process_details
;
SADABS-2016/2 (Bruker,2016/2) was used for absorption correction.
wR2(int) was 0.1414 before and 0.0955 after correction.
The Ratio of minimum to maximum transmission is 0.5933.
The \l/2 correction factor is Not present.
;
_exptl_crystal_colour colourless
_exptl_crystal_colour_primary colourless
_exptl_crystal_density_diffrn 1.449
_exptl_crystal_description block
_exptl_crystal_F_000 888
_exptl_crystal_size_max 0.42
_exptl_crystal_size_mid 0.4
_exptl_crystal_size_min 0.24
_refine_diff_density_max 0.315
_refine_diff_density_min -0.349
_refine_diff_density_rms 0.052
_refine_ls_abs_structure_details
;
 Flack x determined using 964 quotients [(I+)-(I-)]/[(I+)+(I-)]
 (Parsons, Flack and Wagner, Acta Cryst. B69 (2013) 249-259).
;
_refine_ls_abs_structure_Flack 0.094(11)
_refine_ls_extinction_method none
_refine_ls_goodness_of_fit_ref 1.031
_refine_ls_hydrogen_treatment constr
_refine_ls_matrix_type full
_refine_ls_number_parameters 246
_refine_ls_number_reflns 3477
_refine_ls_number_restraints 0
_refine_ls_restrained_S_all 1.031
_refine_ls_R_factor_all 0.0621
_refine_ls_R_factor_gt 0.0434
_refine_ls_shift/su_max 0.000
_refine_ls_shift/su_mean 0.000
_refine_ls_structure_factor_coef Fsqd
_refine_ls_weighting_details 'w=1/[\s^2^(Fo^2^)+(0.0326P)^2^+0.4216P] where P=(Fo^2^+2Fc^2^)/3'
_refine_ls_weighting_scheme calc
_refine_ls_wR_factor_gt 0.0975
_refine_ls_wR_factor_ref 0.1068
_reflns_Friedel_coverage 0.738
_reflns_Friedel_fraction_full 0.999
_reflns_Friedel_fraction_max 0.999
_reflns_number_gt 2789
_reflns_number_total 3477
_reflns_threshold_expression 'I > 2\s(I)'
_cod_data_source_file d6ob00001k2.cif
_cod_data_source_block kpk_227_as_112_0m
_cod_depositor_comments 'Adding full bibliography for 7160958--7160961.cif.'
_cod_database_code 7160960
_shelx_shelxl_version_number 2018/3
_shelx_space_group_comment
;
The symmetry employed for this shelxl refinement is uniquely defined
by the following loop, which should always be used as a source of
symmetry information in preference to the above space-group names.
They are only intended as comments.
;
_shelx_estimated_absorpt_t_max 0.632
_shelx_estimated_absorpt_t_min 0.472
_olex2_refinement_description
;
1. Fixed Uiso
 At 1.2 times of:
  All C(H) groups, All C(H,H) groups
 At 1.5 times of:
  All C(H,H,H) groups
2.a Ternary CH refined with riding coordinates:
 C8(H8), C15(H15)
2.b Secondary CH2 refined with riding coordinates:
 C6(H6A,H6B), C9(H9A,H9B), C17(H17A,H17B)
2.c Aromatic/amide H refined with riding coordinates:
 C2(H2), C3(H3), C13(H13), C14(H14), C20(H20)
2.d X=CH2 refined with riding coordinates:
 C21(H21A,H21B), C22(H22A,H22B)
2.e Idealised Me refined as rotating group:
 C12(H12A,H12B,H12C), C19(H19A,H19B,H19C)
;
_olex2_submission_special_instructions 'No special instructions were received'

loop_
_space_group_symop_operation_xyz
'x, y, z'
'x+1/2, -y+1/2, -z'
'-x, y+1/2, -z+1/2'
'-x+1/2, -y, z+1/2'

loop_
_atom_site_label
_atom_site_type_symbol
_atom_site_fract_x
_atom_site_fract_y
_atom_site_fract_z
_atom_site_U_iso_or_equiv
_atom_site_adp_type
_atom_site_occupancy
_atom_site_site_symmetry_order
_atom_site_calc_flag
_atom_site_refinement_flags_posn
_atom_site_refinement_flags_adp
_atom_site_refinement_flags_occupancy
_atom_site_disorder_assembly
_atom_site_disorder_group
Br1 Br 1.34968(9) 0.28098(7) 0.48455(4) 0.0696(3) Uani 1 1 d . . . . .
O1 O 0.8440(4) 0.6165(4) 0.6484(2) 0.0475(10) Uani 1 1 d . . . . .
O2 O 0.0514(4) 0.8330(5) 0.7375(2) 0.0561(12) Uani 1 1 d . . . . .
O3 O -0.0398(6) 0.9954(5) 0.6813(3) 0.0895(18) Uani 1 1 d . . . . .
C21 C 0.5705(9) 0.5958(9) 0.8460(4) 0.091(3) Uani 1 1 d . . . . .
H21A H 0.541886 0.511261 0.845993 0.109 Uiso 1 1 calc R U . . .
H21B H 0.642178 0.623369 0.876801 0.109 Uiso 1 1 calc R U . . .
C22 C 0.5765(6) 0.5233(6) 0.6189(3) 0.0436(15) Uani 1 1 d . . . . .
H22A H 0.660997 0.484666 0.602612 0.052 Uiso 1 1 calc R U . . .
H22B H 0.486139 0.487680 0.609166 0.052 Uiso 1 1 calc R U . . .
O6 O 0.8581(5) 0.7340(4) 0.5541(2) 0.0562(11) Uani 1 1 d . . . . .
C1 C 1.2129(6) 0.3941(5) 0.5188(3) 0.0436(14) Uani 1 1 d . . . . .
C2 C 1.1885(6) 0.5016(5) 0.4824(3) 0.0440(14) Uani 1 1 d . . . . .
H2 H 1.241211 0.519250 0.442092 0.053 Uiso 1 1 calc R U . . .
C3 C 1.0856(6) 0.5834(5) 0.5059(3) 0.0432(14) Uani 1 1 d . . . . .
H3 H 1.066622 0.657570 0.481287 0.052 Uiso 1 1 calc R U . . .
C4 C 1.0102(5) 0.5575(5) 0.5650(3) 0.0335(12) Uani 1 1 d . . . . .
C5 C 0.8982(6) 0.6465(6) 0.5875(3) 0.0398(13) Uani 1 1 d . . . . .
C6 C 0.7250(6) 0.6876(6) 0.6724(3) 0.0481(17) Uani 1 1 d . . . . .
H6A H 0.727948 0.771195 0.651433 0.058 Uiso 1 1 calc R U . . .
H6B H 0.732226 0.697746 0.722588 0.058 Uiso 1 1 calc R U . . .
C7 C 0.5848(5) 0.6263(5) 0.6551(3) 0.0349(13) Uani 1 1 d . . . . .
C8 C 0.4549(5) 0.6967(5) 0.6807(2) 0.0307(12) Uani 1 1 d . . . . .
H8 H 0.485825 0.784808 0.686708 0.037 Uiso 1 1 calc R U . . .
C9 C 0.3340(5) 0.6985(5) 0.6272(2) 0.0314(12) Uani 1 1 d . . . . .
H9A H 0.369074 0.736707 0.584305 0.038 Uiso 1 1 calc R U . . .
H9B H 0.303882 0.612495 0.616852 0.038 Uiso 1 1 calc R U . . .
C10 C 0.2097(5) 0.7708(6) 0.6537(3) 0.0345(12) Uani 1 1 d . . . . .
C11 C 0.1409(6) 0.8688(5) 0.6294(3) 0.0421(13) Uani 1 1 d . . . . .
C12 C 0.1510(7) 0.9351(6) 0.5630(3) 0.0556(16) Uani 1 1 d . . . . .
H12A H 0.246619 0.923835 0.543798 0.083 Uiso 1 1 calc R U . . .
H12B H 0.132888 1.023682 0.570137 0.083 Uiso 1 1 calc R U . . .
H12C H 0.080011 0.901429 0.531211 0.083 Uiso 1 1 calc R U . . .
C13 C 1.1416(6) 0.3687(5) 0.5779(3) 0.0442(14) Uani 1 1 d . . . . .
H13 H 1.161940 0.295035 0.602739 0.053 Uiso 1 1 calc R U . . .
C14 C 1.0390(6) 0.4510(5) 0.6015(3) 0.0393(13) Uani 1 1 d . . . . .
H14 H 0.988865 0.434011 0.642703 0.047 Uiso 1 1 calc R U . . .
C15 C 0.1553(6) 0.7388(5) 0.7231(3) 0.0400(13) Uani 1 1 d . . . . .
H15 H 0.108045 0.655589 0.721924 0.048 Uiso 1 1 calc R U . . .
C16 C 0.0423(7) 0.9089(6) 0.6826(4) 0.0536(17) Uani 1 1 d . . . . .
C17 C 0.2758(6) 0.7378(6) 0.7750(3) 0.0420(14) Uani 1 1 d . . . . .
H17A H 0.238750 0.708630 0.819589 0.050 Uiso 1 1 calc R U . . .
H17B H 0.311857 0.823366 0.781169 0.050 Uiso 1 1 calc R U . . .
C18 C 0.4001(5) 0.6526(5) 0.7522(3) 0.0366(13) Uani 1 1 d . . . . .
C19 C 0.3526(7) 0.5171(5) 0.7500(3) 0.0491(14) Uani 1 1 d . . . . .
H19A H 0.435452 0.463779 0.741650 0.074 Uiso 1 1 calc R U . . .
H19B H 0.282890 0.505762 0.713238 0.074 Uiso 1 1 calc R U . . .
H19C H 0.308994 0.494666 0.793890 0.074 Uiso 1 1 calc R U . . .
C20 C 0.5140(7) 0.6708(7) 0.8055(3) 0.0530(17) Uani 1 1 d . . . . .
H20 H 0.548903 0.753299 0.808877 0.064 Uiso 1 1 calc R U . . .

loop_
_atom_site_aniso_label
_atom_site_aniso_U_11
_atom_site_aniso_U_22
_atom_site_aniso_U_33
_atom_site_aniso_U_23
_atom_site_aniso_U_13
_atom_site_aniso_U_12
Br1 0.0717(5) 0.0620(4) 0.0749(5) -0.0071(4) 0.0204(4) 0.0229(4)
O1 0.0289(18) 0.063(3) 0.051(2) -0.001(2) 0.003(2) 0.010(2)
O2 0.038(2) 0.077(3) 0.053(3) -0.010(2) 0.014(2) 0.017(2)
O3 0.082(4) 0.095(4) 0.091(4) -0.008(3) 0.016(3) 0.057(4)
C21 0.105(7) 0.089(6) 0.078(6) 0.014(5) -0.037(6) -0.010(5)
C22 0.034(3) 0.045(4) 0.052(4) -0.004(3) 0.001(3) 0.004(3)
O6 0.050(2) 0.054(3) 0.065(3) 0.009(2) -0.006(2) 0.013(2)
C1 0.040(3) 0.041(3) 0.050(4) -0.008(3) 0.000(3) -0.001(2)
C2 0.044(3) 0.050(3) 0.038(3) 0.003(3) 0.009(3) 0.004(3)
C3 0.042(3) 0.044(3) 0.044(4) 0.005(3) -0.002(3) -0.001(3)
C4 0.024(3) 0.041(3) 0.035(3) -0.004(3) -0.006(2) -0.002(2)
C5 0.026(3) 0.051(4) 0.042(3) -0.006(3) -0.007(3) -0.001(3)
C6 0.029(3) 0.060(4) 0.056(4) -0.012(3) 0.005(3) 0.005(3)
C7 0.031(3) 0.037(3) 0.037(3) 0.000(2) 0.003(2) 0.004(2)
C8 0.025(2) 0.030(3) 0.038(3) 0.000(2) 0.002(2) 0.001(2)
C9 0.027(3) 0.036(3) 0.032(3) -0.003(2) 0.000(2) 0.004(2)
C10 0.025(2) 0.041(3) 0.037(3) -0.008(3) 0.000(2) 0.000(3)
C11 0.033(3) 0.044(3) 0.049(3) -0.003(3) 0.001(3) 0.004(3)
C12 0.051(4) 0.060(4) 0.056(4) 0.007(3) -0.002(4) 0.006(4)
C13 0.044(3) 0.035(3) 0.054(4) 0.003(3) 0.002(3) -0.001(3)
C14 0.034(3) 0.044(3) 0.040(3) 0.000(3) 0.004(3) -0.005(3)
C15 0.031(3) 0.045(3) 0.044(3) -0.003(2) 0.005(3) 0.004(3)
C16 0.038(3) 0.065(4) 0.058(4) -0.007(4) 0.009(3) 0.019(3)
C17 0.045(3) 0.050(4) 0.031(3) -0.002(3) 0.009(2) 0.001(3)
C18 0.034(3) 0.041(3) 0.035(3) 0.005(2) -0.001(2) -0.001(2)
C19 0.053(3) 0.042(3) 0.053(4) 0.010(3) 0.001(4) -0.008(3)
C20 0.051(4) 0.065(4) 0.043(4) 0.005(3) -0.008(3) 0.005(3)

loop_
_atom_type_symbol
_atom_type_description
_atom_type_scat_dispersion_real
_atom_type_scat_dispersion_imag
_atom_type_scat_source
C C 0.0033 0.0016 'International Tables Vol C Tables 4.2.6.8 and 6.1.1.4'
H H 0.0000 0.0000 'International Tables Vol C Tables 4.2.6.8 and 6.1.1.4'
Br Br -0.2901 2.4595 'International Tables Vol C Tables 4.2.6.8 and 6.1.1.4'
O O 0.0106 0.0060 'International Tables Vol C Tables 4.2.6.8 and 6.1.1.4'

loop_
_geom_angle_atom_site_label_1
_geom_angle_atom_site_label_2
_geom_angle_atom_site_label_3
_geom_angle
_geom_angle_site_symmetry_1
_geom_angle_site_symmetry_3
_geom_angle_publ_flag
C5 O1 C6 117.3(5) . . ?
C16 O2 C15 108.3(4) . . ?
H21A C21 H21B 120.0 . . ?
C20 C21 H21A 120.0 . . ?
C20 C21 H21B 120.0 . . ?
H22A C22 H22B 120.0 . . ?
C7 C22 H22A 120.0 . . ?
C7 C22 H22B 120.0 . . ?
C2 C1 Br1 118.1(5) . . ?
C13 C1 Br1 120.2(4) . . ?
C13 C1 C2 121.7(5) . . ?
C1 C2 H2 120.7 . . ?
C1 C2 C3 118.6(6) . . ?
C3 C2 H2 120.7 . . ?
C2 C3 H3 119.8 . . ?
C4 C3 C2 120.3(5) . . ?
C4 C3 H3 119.8 . . ?
C3 C4 C5 118.5(5) . . ?
C14 C4 C3 120.0(5) . . ?
C14 C4 C5 121.5(5) . . ?
O1 C5 C4 112.0(5) . . ?
O6 C5 O1 123.6(5) . . ?
O6 C5 C4 124.3(5) . . ?
O1 C6 H6A 109.3 . . ?
O1 C6 H6B 109.3 . . ?
O1 C6 C7 111.8(5) . . ?
H6A C6 H6B 107.9 . . ?
C7 C6 H6A 109.3 . . ?
C7 C6 H6B 109.3 . . ?
C22 C7 C6 122.7(5) . . ?
C22 C7 C8 123.4(5) . . ?
C6 C7 C8 113.9(4) . . ?
C7 C8 H8 106.3 . . ?
C7 C8 C9 111.8(4) . . ?
C7 C8 C18 114.0(4) . . ?
C9 C8 H8 106.3 . . ?
C9 C8 C18 111.7(4) . . ?
C18 C8 H8 106.3 . . ?
C8 C9 H9A 109.6 . . ?
C8 C9 H9B 109.6 . . ?
H9A C9 H9B 108.1 . . ?
C10 C9 C8 110.1(4) . . ?
C10 C9 H9A 109.6 . . ?
C10 C9 H9B 109.6 . . ?
C11 C10 C9 132.1(5) . . ?
C11 C10 C15 110.1(5) . . ?
C15 C10 C9 117.5(5) . . ?
C10 C11 C12 131.8(6) . . ?
C10 C11 C16 106.8(5) . . ?
C16 C11 C12 121.4(6) . . ?
C11 C12 H12A 109.5 . . ?
C11 C12 H12B 109.5 . . ?
C11 C12 H12C 109.5 . . ?
H12A C12 H12B 109.5 . . ?
H12A C12 H12C 109.5 . . ?
H12B C12 H12C 109.5 . . ?
C1 C13 H13 120.2 . . ?
C1 C13 C14 119.6(5) . . ?
C14 C13 H13 120.2 . . ?
C4 C14 C13 119.7(5) . . ?
C4 C14 H14 120.2 . . ?
C13 C14 H14 120.2 . . ?
O2 C15 C10 104.3(4) . . ?
O2 C15 H15 109.8 . . ?
O2 C15 C17 112.3(4) . . ?
C10 C15 H15 109.8 . . ?
C10 C15 C17 110.8(4) . . ?
C17 C15 H15 109.8 . . ?
O2 C16 C11 110.3(5) . . ?
O3 C16 O2 121.5(6) . . ?
O3 C16 C11 128.2(7) . . ?
C15 C17 H17A 109.2 . . ?
C15 C17 H17B 109.2 . . ?
C15 C17 C18 111.8(4) . . ?
H17A C17 H17B 107.9 . . ?
C18 C17 H17A 109.2 . . ?
C18 C17 H17B 109.2 . . ?
C17 C18 C8 108.9(4) . . ?
C19 C18 C8 111.2(5) . . ?
C19 C18 C17 110.8(5) . . ?
C20 C18 C8 110.2(4) . . ?
C20 C18 C17 105.0(5) . . ?
C20 C18 C19 110.5(5) . . ?
C18 C19 H19A 109.5 . . ?
C18 C19 H19B 109.5 . . ?
C18 C19 H19C 109.5 . . ?
H19A C19 H19B 109.5 . . ?
H19A C19 H19C 109.5 . . ?
H19B C19 H19C 109.5 . . ?
C21 C20 C18 131.0(7) . . ?
C21 C20 H20 114.5 . . ?
C18 C20 H20 114.5 . . ?

loop_
_geom_bond_atom_site_label_1
_geom_bond_atom_site_label_2
_geom_bond_distance
_geom_bond_site_symmetry_2
_geom_bond_publ_flag
Br1 C1 1.892(6) . ?
O1 C5 1.336(7) . ?
O1 C6 1.433(6) . ?
O2 C15 1.435(6) . ?
O2 C16 1.352(8) . ?
O3 C16 1.210(7) . ?
C21 H21A 0.9500 . ?
C21 H21B 0.9500 . ?
C21 C20 1.250(10) . ?
C22 H22A 0.9500 . ?
C22 H22B 0.9500 . ?
C22 C7 1.318(8) . ?
O6 C5 1.206(6) . ?
C1 C2 1.379(8) . ?
C1 C13 1.362(8) . ?
C2 H2 0.9500 . ?
C2 C3 1.386(7) . ?
C3 H3 0.9500 . ?
C3 C4 1.383(8) . ?
C4 C5 1.489(8) . ?
C4 C14 1.379(8) . ?
C6 H6A 0.9900 . ?
C6 H6B 0.9900 . ?
C6 C7 1.510(7) . ?
C7 C8 1.520(7) . ?
C8 H8 1.0000 . ?
C8 C9 1.544(7) . ?
C8 C18 1.562(7) . ?
C9 H9A 0.9900 . ?
C9 H9B 0.9900 . ?
C9 C10 1.495(7) . ?
C10 C11 1.325(8) . ?
C10 C15 1.490(8) . ?
C11 C12 1.485(8) . ?
C11 C16 1.457(8) . ?
C12 H12A 0.9800 . ?
C12 H12B 0.9800 . ?
C12 H12C 0.9800 . ?
C13 H13 0.9500 . ?
C13 C14 1.388(8) . ?
C14 H14 0.9500 . ?
C15 H15 1.0000 . ?
C15 C17 1.519(8) . ?
C17 H17A 0.9900 . ?
C17 H17B 0.9900 . ?
C17 C18 1.550(8) . ?
C18 C19 1.528(8) . ?
C18 C20 1.505(8) . ?
C19 H19A 0.9800 . ?
C19 H19B 0.9800 . ?
C19 H19C 0.9800 . ?
C20 H20 0.9500 . ?

loop_
_geom_torsion_atom_site_label_1
_geom_torsion_atom_site_label_2
_geom_torsion_atom_site_label_3
_geom_torsion_atom_site_label_4
_geom_torsion
_geom_torsion_site_symmetry_1
_geom_torsion_site_symmetry_2
_geom_torsion_site_symmetry_3
_geom_torsion_site_symmetry_4
_geom_torsion_publ_flag
Br1 C1 C2 C3 178.1(4) . . . . ?
Br1 C1 C13 C14 -178.4(4) . . . . ?
O1 C6 C7 C22 -3.5(9) . . . . ?
O1 C6 C7 C8 178.8(4) . . . . ?
O2 C15 C17 C18 -169.8(4) . . . . ?
C22 C7 C8 C9 -39.3(7) . . . . ?
C22 C7 C8 C18 88.5(7) . . . . ?
C1 C2 C3 C4 0.6(8) . . . . ?
C1 C13 C14 C4 0.1(8) . . . . ?
C2 C1 C13 C14 1.6(9) . . . . ?
C2 C3 C4 C5 -178.5(5) . . . . ?
C2 C3 C4 C14 1.1(8) . . . . ?
C3 C4 C5 O1 -173.9(5) . . . . ?
C3 C4 C5 O6 7.7(8) . . . . ?
C3 C4 C14 C13 -1.4(8) . . . . ?
C5 O1 C6 C7 94.7(6) . . . . ?
C5 C4 C14 C13 178.2(5) . . . . ?
C6 O1 C5 O6 4.8(8) . . . . ?
C6 O1 C5 C4 -173.7(4) . . . . ?
C6 C7 C8 C9 138.5(5) . . . . ?
C6 C7 C8 C18 -93.7(6) . . . . ?
C7 C8 C9 C10 -178.8(4) . . . . ?
C7 C8 C18 C17 175.6(4) . . . . ?
C7 C8 C18 C19 -62.0(6) . . . . ?
C7 C8 C18 C20 60.9(6) . . . . ?
C8 C9 C10 C11 123.1(6) . . . . ?
C8 C9 C10 C15 -50.6(6) . . . . ?
C8 C18 C20 C21 -124.1(9) . . . . ?
C9 C8 C18 C17 -56.5(5) . . . . ?
C9 C8 C18 C19 65.9(6) . . . . ?
C9 C8 C18 C20 -171.2(5) . . . . ?
C9 C10 C11 C12 7.9(11) . . . . ?
C9 C10 C11 C16 -171.8(6) . . . . ?
C9 C10 C15 O2 172.5(4) . . . . ?
C9 C10 C15 C17 51.5(7) . . . . ?
C10 C11 C16 O2 -1.2(7) . . . . ?
C10 C11 C16 O3 179.6(7) . . . . ?
C10 C15 C17 C18 -53.6(6) . . . . ?
C11 C10 C15 O2 -2.6(6) . . . . ?
C11 C10 C15 C17 -123.6(5) . . . . ?
C12 C11 C16 O2 179.1(6) . . . . ?
C12 C11 C16 O3 -0.2(11) . . . . ?
C13 C1 C2 C3 -1.9(9) . . . . ?
C14 C4 C5 O1 6.5(7) . . . . ?
C14 C4 C5 O6 -172.0(5) . . . . ?
C15 O2 C16 O3 178.8(6) . . . . ?
C15 O2 C16 C11 -0.5(7) . . . . ?
C15 C10 C11 C12 -178.0(6) . . . . ?
C15 C10 C11 C16 2.3(6) . . . . ?
C15 C17 C18 C8 57.2(6) . . . . ?
C15 C17 C18 C19 -65.5(6) . . . . ?
C15 C17 C18 C20 175.3(5) . . . . ?
C16 O2 C15 C10 1.8(6) . . . . ?
C16 O2 C15 C17 121.8(5) . . . . ?
C17 C18 C20 C21 118.7(9) . . . . ?
C18 C8 C9 C10 52.2(6) . . . . ?
C19 C18 C20 C21 -0.7(11) . . . . ?
